data_4111605
loop_
_publ_author_name
'Ruitao Wang'
'Xin-Hao Zhang'
'Shu-Jian Chen'
'Xianghua Yu'
'Chang-Sheng Wang'
'David B. Beach'
'Yun-Dong Wu'
'Zi-Ling Xue'

_publ_section_title
;
 Reactions of d0 Group 4 Amides with Dioxygen. Preparation of Unusual Oxo
 Aminoxy Complexes and Theoretical Studies of Their Formation
;
_journal_name_full 'Journal of the American Chemical Society'
_journal_page_first 5204
_journal_page_last 5211
_journal_paper_doi 10.1021/ja042307u
_journal_volume 127
_journal_year 2005
_chemical_formula_sum 'C20 H60 Hf3 N10 O2'
_chemical_formula_weight 1008.25
_chemical_name_common Hafnium
_chemical_name_systematic
; 
Hafnium amide O2 adduct
;
_space_group_IT_number 43
_symmetry_cell_setting orthorhombic
_symmetry_space_group_name_Hall 'F 2 -2d'
_symmetry_space_group_name_H-M 'F d d 2'
_atom_sites_solution_hydrogens geom
_atom_sites_solution_primary direct
_atom_sites_solution_secondary difmap
_audit_creation_method SHELXL-97
_cell_angle_alpha 90.00
_cell_angle_beta 90.00
_cell_angle_gamma 90.00
_cell_formula_units_Z 16
_cell_length_a 25.632(6)
_cell_length_b 28.495(10)
_cell_length_c 19.577(4)
_cell_measurement_temperature 173(2)
_cell_volume 14299(7)
_computing_cell_refinement 'SMART, Bruker (2000)'
_computing_data_collection 'SMART, Bruker (2000)'
_computing_data_reduction 'SHELXS-97 (Sheldrick, 1990)'
_computing_molecular_graphics 'SHELXL-97 (Sheldrick, 1997)'
_computing_publication_material 'SHELXTL, Bruker (2000)'
_computing_structure_refinement 'SHELXL-97 (Sheldrick, 1997)'
_computing_structure_solution 'SHELXS-97 (Sheldrick, 1990)'
_diffrn_ambient_temperature 173(2)
_diffrn_measured_fraction_theta_full 0.988
_diffrn_measured_fraction_theta_max 0.988
_diffrn_measurement_device_type 'CCD area detector'
_diffrn_measurement_method multi-scan
_diffrn_radiation_monochromator graphite
_diffrn_radiation_source 'fine-focus sealed tube'
_diffrn_radiation_type MoK\a
_diffrn_radiation_wavelength 0.71073
_diffrn_reflns_av_R_equivalents 0.0320
_diffrn_reflns_av_sigmaI/netI 0.0283
_diffrn_reflns_limit_h_max 34
_diffrn_reflns_limit_h_min -33
_diffrn_reflns_limit_k_max 37
_diffrn_reflns_limit_k_min -38
_diffrn_reflns_limit_l_max 25
_diffrn_reflns_limit_l_min -25
_diffrn_reflns_number 38108
_diffrn_reflns_theta_full 28.36
_diffrn_reflns_theta_max 28.36
_diffrn_reflns_theta_min 1.49
_exptl_absorpt_coefficient_mu 8.720
_exptl_absorpt_correction_T_max 0.5804
_exptl_absorpt_correction_T_min 0.3546
_exptl_absorpt_correction_type multi-scan
_exptl_absorpt_process_details 'SADABS, Bruker (2000)'
_exptl_crystal_colour colorless
_exptl_crystal_density_diffrn 1.873
_exptl_crystal_description fragment
_exptl_crystal_F_000 7712
_exptl_crystal_size_max 0.15
_exptl_crystal_size_mid 0.10
_exptl_crystal_size_min 0.07
_refine_diff_density_max 1.416
_refine_diff_density_min -0.597
_refine_diff_density_rms 0.173
_refine_ls_abs_structure_details 'Flack H D (1983), Acta Cryst. A39, 876-881'
_refine_ls_abs_structure_Flack 1.008(16)
_refine_ls_extinction_method none
_refine_ls_goodness_of_fit_ref 1.080
_refine_ls_hydrogen_treatment mixed
_refine_ls_matrix_type full
_refine_ls_number_parameters 336
_refine_ls_number_reflns 8638
_refine_ls_number_restraints 1
_refine_ls_restrained_S_all 1.080
_refine_ls_R_factor_all 0.0318
_refine_ls_R_factor_gt 0.0299
_refine_ls_shift/su_max 0.005
_refine_ls_shift/su_mean 0.000
_refine_ls_structure_factor_coef Fsqd
_refine_ls_weighting_details 'calc w=1/[\s^2^(Fo^2^)+(0.0492P)^2^+237.3275P] where P=(Fo^2^+2Fc^2^)/3'
_refine_ls_weighting_scheme calc
_refine_ls_wR_factor_gt 0.0837
_refine_ls_wR_factor_ref 0.0851
_reflns_number_gt 8326
_reflns_number_total 8638
_reflns_threshold_expression >2sigma(I)
_cod_data_source_file ja042307urom20041222_011325.cif
_cod_data_source_block hfo
_cod_database_code 4111605

loop_
_symmetry_equiv_pos_as_xyz
'x, y, z'
'-x, -y, z'
'x+1/4, -y+1/4, z+1/4'
'-x+1/4, y+1/4, z+1/4'
'x, y+1/2, z+1/2'
'-x, -y+1/2, z+1/2'
'x+1/4, -y+3/4, z+3/4'
'-x+1/4, y+3/4, z+3/4'
'x+1/2, y, z+1/2'
'-x+1/2, -y, z+1/2'
'x+3/4, -y+1/4, z+3/4'
'-x+3/4, y+1/4, z+3/4'
'x+1/2, y+1/2, z'
'-x+1/2, -y+1/2, z'
'x+3/4, -y+3/4, z+1/4'
'-x+3/4, y+3/4, z+1/4'

loop_
_atom_site_label
_atom_site_type_symbol
_atom_site_fract_x
_atom_site_fract_y
_atom_site_fract_z
_atom_site_U_iso_or_equiv
_atom_site_adp_type
_atom_site_occupancy
_atom_site_symmetry_multiplicity
_atom_site_calc_flag
_atom_site_refinement_flags
C1 C 0.2209(4) 0.9618(4) 0.2132(5) 0.043(2) Uani 1 1 d .
H1A H 0.2003 0.9460 0.2485 0.065 Uiso 1 1 calc R
H1B H 0.2012 0.9887 0.1955 0.065 Uiso 1 1 calc R
H1C H 0.2539 0.9728 0.2329 0.065 Uiso 1 1 calc R
C2 C 0.2670(3) 0.8937(3) 0.1831(4) 0.0328(18) Uani 1 1 d .
H2A H 0.2997 0.9085 0.1972 0.049 Uiso 1 1 calc R
H2B H 0.2741 0.8708 0.1469 0.049 Uiso 1 1 calc R
H2C H 0.2511 0.8777 0.2222 0.049 Uiso 1 1 calc R
C3 C 0.1164(4) 1.0119(4) 0.1377(6) 0.055(3) Uani 1 1 d .
H3A H 0.1195 1.0174 0.1870 0.083 Uiso 1 1 calc R
H3B H 0.1175 0.9781 0.1286 0.083 Uiso 1 1 calc R
H3C H 0.0832 1.0248 0.1214 0.083 Uiso 1 1 calc R
C4 C 0.1570(5) 1.0837(4) 0.1187(6) 0.051(3) Uani 1 1 d .
H4A H 0.1272 1.0981 0.0953 0.077 Uiso 1 1 calc R
H4B H 0.1893 1.0990 0.1038 0.077 Uiso 1 1 calc R
H4C H 0.1530 1.0876 0.1681 0.077 Uiso 1 1 calc R
C5 C 0.1605(4) 1.0916(5) -0.0489(7) 0.057(3) Uani 1 1 d .
H5A H 0.1660 1.1244 -0.0359 0.085 Uiso 1 1 calc R
H5B H 0.1325 1.0782 -0.0209 0.085 Uiso 1 1 calc R
H5C H 0.1507 1.0899 -0.0972 0.085 Uiso 1 1 calc R
C6 C 0.2446(4) 1.0741(4) -0.0956(5) 0.044(2) Uani 1 1 d .
H6A H 0.2271 1.0665 -0.1388 0.066 Uiso 1 1 calc R
H6B H 0.2757 1.0544 -0.0905 0.066 Uiso 1 1 calc R
H6C H 0.2548 1.1072 -0.0957 0.066 Uiso 1 1 calc R
C7 C 0.2815(4) 1.0709(4) 0.1685(5) 0.043(2) Uani 1 1 d .
H7A H 0.3156 1.0771 0.1893 0.065 Uiso 1 1 calc R
H7B H 0.2634 1.0465 0.1946 0.065 Uiso 1 1 calc R
H7C H 0.2606 1.0997 0.1686 0.065 Uiso 1 1 calc R
C8 C 0.3094(4) 1.0956(3) 0.0580(5) 0.039(2) Uani 1 1 d .
H8A H 0.2845 1.1216 0.0608 0.059 Uiso 1 1 calc R
H8B H 0.3140 1.0865 0.0101 0.059 Uiso 1 1 calc R
H8C H 0.3430 1.1054 0.0770 0.059 Uiso 1 1 calc R
C9 C 0.3620(5) 0.9914(6) 0.2500(6) 0.070(4) Uani 1 1 d .
H9A H 0.3604 0.9610 0.2733 0.105 Uiso 1 1 calc R
H9B H 0.3284 1.0075 0.2548 0.105 Uiso 1 1 calc R
H9C H 0.3896 1.0105 0.2704 0.105 Uiso 1 1 calc R
C10 C 0.4250(4) 0.9623(5) 0.1754(6) 0.055(3) Uani 1 1 d .
H10A H 0.4501 0.9824 0.1992 0.083 Uiso 1 1 calc R
H10B H 0.4357 0.9585 0.1277 0.083 Uiso 1 1 calc R
H10C H 0.4238 0.9315 0.1977 0.083 Uiso 1 1 calc R
C11 C 0.4035(4) 1.0382(4) -0.0379(5) 0.044(2) Uani 1 1 d .
H11A H 0.3932 1.0710 -0.0443 0.066 Uiso 1 1 calc R
H11B H 0.3793 1.0177 -0.0626 0.066 Uiso 1 1 calc R
H11C H 0.4390 1.0336 -0.0554 0.066 Uiso 1 1 calc R
C12 C 0.4446(4) 1.0509(4) 0.0693(5) 0.050(3) Uani 1 1 d .
H12A H 0.4780 1.0391 0.0522 0.074 Uiso 1 1 calc R
H12B H 0.4421 1.0450 0.1185 0.074 Uiso 1 1 calc R
H12C H 0.4421 1.0847 0.0606 0.074 Uiso 1 1 calc R
C13 C 0.3746(4) 0.8801(3) 0.0777(6) 0.042(2) Uani 1 1 d .
H13A H 0.3673 0.8498 0.0560 0.062 Uiso 1 1 calc R
H13B H 0.3572 0.8814 0.1222 0.062 Uiso 1 1 calc R
H13C H 0.4123 0.8836 0.0840 0.062 Uiso 1 1 calc R
C14 C 0.3907(4) 0.9205(3) -0.0265(5) 0.0361(19) Uani 1 1 d .
H14A H 0.4253 0.9310 -0.0114 0.054 Uiso 1 1 calc R
H14B H 0.3771 0.9426 -0.0605 0.054 Uiso 1 1 calc R
H14C H 0.3935 0.8892 -0.0468 0.054 Uiso 1 1 calc R
C15 C 0.2109(4) 0.8264(3) 0.0617(6) 0.044(2) Uani 1 1 d .
H15A H 0.1860 0.8104 0.0316 0.066 Uiso 1 1 calc R
H15B H 0.1923 0.8492 0.0901 0.066 Uiso 1 1 calc R
H15C H 0.2282 0.8032 0.0910 0.066 Uiso 1 1 calc R
C16 C 0.2844(4) 0.8150(3) -0.0090(6) 0.048(2) Uani 1 1 d .
H16A H 0.3006 0.7970 0.0280 0.072 Uiso 1 1 calc R
H16B H 0.3117 0.8301 -0.0364 0.072 Uiso 1 1 calc R
H16C H 0.2640 0.7939 -0.0380 0.072 Uiso 1 1 calc R
C17 C 0.3015(4) 0.9465(4) -0.1542(4) 0.042(2) Uani 1 1 d .
H17A H 0.3300 0.9329 -0.1809 0.064 Uiso 1 1 calc R
H17B H 0.3147 0.9728 -0.1271 0.064 Uiso 1 1 calc R
H17C H 0.2741 0.9576 -0.1851 0.064 Uiso 1 1 calc R
C18 C 0.2597(5) 0.8724(4) -0.1507(5) 0.049(2) Uani 1 1 d .
H18A H 0.2399 0.8852 -0.1892 0.073 Uiso 1 1 calc R
H18B H 0.2368 0.8528 -0.1226 0.073 Uiso 1 1 calc R
H18C H 0.2887 0.8535 -0.1679 0.073 Uiso 1 1 calc R
C19 C 0.1493(3) 0.9276(3) 0.0222(5) 0.0364(19) Uani 1 1 d .
H19A H 0.1173 0.9464 0.0212 0.055 Uiso 1 1 calc R
H19B H 0.1594 0.9217 0.0697 0.055 Uiso 1 1 calc R
H19C H 0.1433 0.8977 -0.0011 0.055 Uiso 1 1 calc R
C20 C 0.1738(4) 0.9622(3) -0.0833(5) 0.0367(19) Uani 1 1 d .
H20A H 0.1633 0.9325 -0.1046 0.055 Uiso 1 1 calc R
H20B H 0.2023 0.9763 -0.1096 0.055 Uiso 1 1 calc R
H20C H 0.1440 0.9838 -0.0827 0.055 Uiso 1 1 calc R
Hf1 Hf 0.222378(11) 1.018879(10) 0.039794(15) 0.02136(7) Uani 1 1 d .
Hf2 Hf 0.342765(11) 0.991132(11) 0.080302(16) 0.02355(7) Uani 1 1 d .
Hf3 Hf 0.270388(11) 0.918279(10) -0.006378(15) 0.02188(7) Uani 1 1 d .
N1 N 0.2316(3) 0.9292(2) 0.1577(4) 0.0287(14) Uani 1 1 d .
N2 N 0.1593(3) 1.0349(3) 0.1025(4) 0.0378(17) Uani 1 1 d .
N3 N 0.2084(3) 1.0652(2) -0.0378(4) 0.0302(14) Uani 1 1 d .
N4 N 0.2890(3) 1.0548(2) 0.0975(3) 0.0275(14) Uani 1 1 d .
N5 N 0.3732(3) 0.9840(3) 0.1780(4) 0.0390(18) Uani 1 1 d .
N6 N 0.4021(3) 1.0268(2) 0.0344(4) 0.0312(14) Uani 1 1 d .
N7 N 0.3548(3) 0.9188(2) 0.0333(4) 0.0297(14) Uani 1 1 d .
N8 N 0.2503(3) 0.8509(2) 0.0200(4) 0.0331(15) Uani 1 1 d .
N9 N 0.2802(3) 0.9112(3) -0.1090(4) 0.0329(15) Uani 1 1 d .
N10 N 0.1914(3) 0.9533(2) -0.0127(3) 0.0255(12) Uani 1 1 d .
O1 O 0.2591(2) 0.95455(18) 0.1025(3) 0.0226(10) Uani 1 1 d .
O2 O 0.29050(18) 0.98975(17) -0.0031(3) 0.0199(9) Uani 1 1 d .

loop_
_atom_site_aniso_label
_atom_site_aniso_U_11
_atom_site_aniso_U_22
_atom_site_aniso_U_33
_atom_site_aniso_U_23
_atom_site_aniso_U_13
_atom_site_aniso_U_12
C1 0.054(6) 0.049(5) 0.026(4) 0.006(4) 0.016(4) 0.010(4)
C2 0.034(4) 0.038(4) 0.026(4) 0.015(3) 0.002(3) 0.000(3)
C3 0.041(6) 0.073(8) 0.052(7) -0.004(6) 0.020(5) 0.000(5)
C4 0.047(6) 0.053(6) 0.054(7) -0.009(5) 0.008(5) 0.015(5)
C5 0.044(6) 0.063(7) 0.064(7) 0.023(6) -0.004(5) 0.018(5)
C6 0.056(6) 0.043(5) 0.032(5) 0.016(4) 0.002(4) 0.005(4)
C7 0.047(5) 0.051(5) 0.031(5) -0.015(4) -0.001(4) -0.009(4)
C8 0.050(6) 0.025(4) 0.044(5) 0.003(3) -0.001(4) -0.006(4)
C9 0.046(7) 0.134(13) 0.030(5) 0.003(7) -0.004(5) 0.002(7)
C10 0.038(5) 0.085(8) 0.042(6) 0.019(5) -0.009(4) 0.007(5)
C11 0.044(5) 0.048(5) 0.040(5) 0.012(4) 0.003(4) -0.016(4)
C12 0.038(5) 0.065(6) 0.045(6) 0.003(5) -0.008(4) -0.027(5)
C13 0.034(4) 0.037(4) 0.054(6) 0.018(4) 0.005(4) 0.009(3)
C14 0.029(4) 0.043(5) 0.036(5) 0.002(4) 0.010(3) 0.007(3)
C15 0.047(6) 0.035(4) 0.050(6) 0.003(4) 0.010(4) -0.011(4)
C16 0.060(6) 0.026(4) 0.059(6) -0.003(4) 0.017(6) 0.004(4)
C17 0.049(6) 0.055(6) 0.023(4) 0.003(4) 0.003(4) -0.003(4)
C18 0.061(6) 0.046(5) 0.039(5) -0.016(4) 0.007(4) -0.008(5)
C19 0.023(4) 0.038(4) 0.048(5) -0.004(4) 0.002(3) -0.004(3)
C20 0.033(4) 0.044(5) 0.033(4) -0.005(4) -0.010(3) 0.003(4)
Hf1 0.02020(13) 0.02194(13) 0.02195(14) 0.00072(11) 0.00135(11) 0.00279(10)
Hf2 0.02056(14) 0.02940(14) 0.02070(14) 0.00470(12) 0.00003(11) -0.00147(11)
Hf3 0.02240(14) 0.02036(13) 0.02288(14) 0.00062(11) 0.00329(11) 0.00087(10)
N1 0.034(4) 0.029(3) 0.023(3) 0.008(3) 0.009(3) -0.002(3)
N2 0.029(4) 0.051(4) 0.034(4) -0.004(3) 0.010(3) 0.008(3)
N3 0.031(3) 0.028(3) 0.031(4) 0.005(3) 0.000(3) 0.004(3)
N4 0.032(3) 0.023(3) 0.028(3) -0.003(3) 0.000(3) -0.006(2)
N5 0.029(4) 0.064(5) 0.024(4) 0.007(3) -0.005(3) -0.001(3)
N6 0.027(3) 0.037(3) 0.030(3) 0.004(3) 0.002(3) -0.009(3)
N7 0.024(3) 0.034(3) 0.031(3) 0.010(3) 0.008(3) 0.008(2)
N8 0.038(4) 0.023(3) 0.038(4) -0.002(3) 0.006(3) -0.002(3)
N9 0.034(4) 0.040(4) 0.025(3) -0.001(3) 0.003(3) -0.003(3)
N10 0.026(3) 0.026(3) 0.024(3) -0.001(3) -0.003(3) 0.000(2)
O1 0.021(2) 0.026(2) 0.021(2) 0.0078(19) 0.0057(19) 0.001(2)
O2 0.017(2) 0.022(2) 0.021(2) 0.0045(19) 0.0038(19) -0.0029(17)

loop_
_atom_type_symbol
_atom_type_description
_atom_type_scat_dispersion_real
_atom_type_scat_dispersion_imag
_atom_type_scat_source
C C 0.0033 0.0016 'International Tables Vol C Tables 4.2.6.8 and 6.1.1.4'
H H 0.0000 0.0000 'International Tables Vol C Tables 4.2.6.8 and 6.1.1.4'
N N 0.0061 0.0033 'International Tables Vol C Tables 4.2.6.8 and 6.1.1.4'
O O 0.0106 0.0060 'International Tables Vol C Tables 4.2.6.8 and 6.1.1.4'
Hf Hf -0.5830 6.1852 'International Tables Vol C Tables 4.2.6.8 and 6.1.1.4'

loop_
_geom_angle_atom_site_label_1
_geom_angle_atom_site_label_2
_geom_angle_atom_site_label_3
_geom_angle
N3 Hf1 N2 99.2(3)
N3 Hf1 O2 95.9(2)
N2 Hf1 O2 164.8(3)
N3 Hf1 N10 97.7(3)
N2 Hf1 N10 100.1(3)
O2 Hf1 N10 77.6(2)
N3 Hf1 N4 102.1(3)
N2 Hf1 N4 101.0(3)
O2 Hf1 N4 75.8(2)
N10 Hf1 N4 148.2(2)
N3 Hf1 O1 160.5(2)
N2 Hf1 O1 99.9(3)
O2 Hf1 O1 65.01(17)
N10 Hf1 O1 74.9(2)
N4 Hf1 O1 78.2(2)
N6 Hf2 N5 100.0(3)
N6 Hf2 O2 98.2(2)
N5 Hf2 O2 161.6(3)
N6 Hf2 N7 99.9(3)
N5 Hf2 N7 103.5(3)
O2 Hf2 N7 75.9(2)
N6 Hf2 N4 96.8(3)
N5 Hf2 N4 99.6(3)
O2 Hf2 N4 75.4(2)
N7 Hf2 N4 148.5(2)
N6 Hf2 O1 162.5(2)
N5 Hf2 O1 97.2(3)
O2 Hf2 O1 64.49(18)
N7 Hf2 O1 78.6(2)
N4 Hf2 O1 77.5(2)
N9 Hf3 N8 100.7(3)
N9 Hf3 O2 95.5(3)
N8 Hf3 O2 163.7(3)
N9 Hf3 N10 95.8(3)
N8 Hf3 N10 101.6(3)
O2 Hf3 N10 78.1(2)
N9 Hf3 N7 102.6(3)
N8 Hf3 N7 99.1(3)
O2 Hf3 N7 75.7(2)
N10 Hf3 N7 149.1(2)
N9 Hf3 O1 160.0(2)
N8 Hf3 O1 98.6(2)
O2 Hf3 O1 65.33(18)
N10 Hf3 O1 75.5(2)
N7 Hf3 O1 79.0(2)
C2 N1 C1 108.0(7)
C2 N1 O1 107.1(6)
C1 N1 O1 108.8(6)
C4 N2 C3 107.6(8)
C4 N2 Hf1 112.1(7)
C3 N2 Hf1 140.2(7)
C5 N3 C6 109.0(8)
C5 N3 Hf1 126.3(7)
C6 N3 Hf1 124.6(6)
C7 N4 C8 107.0(7)
C7 N4 Hf1 120.4(6)
C8 N4 Hf1 110.7(5)
C7 N4 Hf2 117.4(6)
C8 N4 Hf2 109.2(5)
Hf1 N4 Hf2 91.3(2)
C9 N5 C10 105.8(8)
C9 N5 Hf2 143.7(7)
C10 N5 Hf2 110.5(6)
C11 N6 C12 109.4(7)
C11 N6 Hf2 124.0(6)
C12 N6 Hf2 125.9(6)
C14 N7 C13 105.7(6)
C14 N7 Hf2 111.7(5)
C13 N7 Hf2 118.6(6)
C14 N7 Hf3 108.5(5)
C13 N7 Hf3 120.8(5)
Hf2 N7 Hf3 90.9(2)
C16 N8 C15 107.1(7)
C16 N8 Hf3 114.0(6)
C15 N8 Hf3 139.0(6)
C17 N9 C18 108.6(8)
C17 N9 Hf3 125.6(6)
C18 N9 Hf3 125.3(6)
C19 N10 C20 107.2(7)
C19 N10 Hf3 114.3(5)
C20 N10 Hf3 113.6(5)
C19 N10 Hf1 117.1(5)
C20 N10 Hf1 112.8(5)
Hf3 N10 Hf1 91.5(2)
N1 O1 Hf3 119.9(4)
N1 O1 Hf1 124.1(4)
Hf3 O1 Hf1 85.50(16)
N1 O1 Hf2 139.7(4)
Hf3 O1 Hf2 85.36(16)
Hf1 O1 Hf2 85.81(16)
Hf3 O2 Hf1 100.99(19)
Hf3 O2 Hf2 101.4(2)
Hf1 O2 Hf2 102.1(2)

loop_
_geom_bond_atom_site_label_1
_geom_bond_atom_site_label_2
_geom_bond_distance
C1 N1 1.458(12)
C2 N1 1.446(11)
C3 N2 1.454(13)
C4 N2 1.428(14)
C5 N3 1.457(12)
C6 N3 1.485(12)
C7 N4 1.476(11)
C8 N4 1.490(10)
C9 N5 1.453(14)
C10 N5 1.466(13)
C11 N6 1.453(12)
C12 N6 1.456(11)
C13 N7 1.494(10)
C14 N7 1.490(10)
C15 N8 1.474(11)
C16 N8 1.461(11)
C17 N9 1.444(12)
C18 N9 1.470(12)
C19 N10 1.471(11)
C20 N10 1.478(11)
Hf1 N3 2.044(7)
Hf1 N2 2.081(7)
Hf1 O2 2.108(5)
Hf1 N10 2.275(6)
Hf1 N4 2.289(7)
Hf1 O1 2.399(5)
Hf2 N6 2.037(6)
Hf2 N5 2.075(7)
Hf2 O2 2.112(5)
Hf2 N7 2.279(7)
Hf2 N4 2.302(7)
Hf2 O1 2.423(5)
Hf3 N9 2.036(7)
Hf3 N8 2.054(7)
Hf3 O2 2.102(5)
Hf3 N10 2.260(6)
Hf3 N7 2.299(7)
Hf3 O1 2.386(5)
N1 O1 1.479(8)
